data_2204777
loop_
_publ_author_name
'Chopra, Deepak'
'Mohan, T. P.'
'Rao, K. S.'
'Guru Row, T. N.'

_publ_section_title
;
 Methyl
 2(<i>E</i>)-methoxyimino-2-[2-(2-methylphenoxymethyl)phenyl]acetate
;
_journal_issue 12
_journal_name_full 'Acta Crystallographica Section E'
_journal_page_first o2421
_journal_page_last o2423
_journal_paper_doi 10.1107/S1600536804029848
_journal_volume 60
_journal_year 2004
_chemical_formula_iupac 'C18 H19 N O4'
_chemical_formula_moiety 'C18 H19 N O4'
_chemical_formula_sum 'C18 H19 N O4'
_chemical_formula_weight 313.34
_chemical_name_common 'kresoxim methyl'
_chemical_name_systematic
;
Methyl 2(E)-methoxyimino-2-[2-(2-methylphenoxymethyl)phenyl]acetate
;
_space_group_IT_number 15
_symmetry_cell_setting monoclinic
_symmetry_space_group_name_Hall '-C 2yc'
_symmetry_space_group_name_H-M 'C 1 2/c 1'
_atom_sites_solution_hydrogens geom
_atom_sites_solution_primary direct
_atom_sites_solution_secondary difmap
_cell_angle_alpha 90
_cell_angle_beta 114.337(14)
_cell_angle_gamma 90
_cell_formula_units_Z 8
_cell_length_a 16.843(16)
_cell_length_b 15.480(14)
_cell_length_c 13.728(13)
_cell_measurement_reflns_used 865
_cell_measurement_temperature 293(2)
_cell_measurement_theta_max 26.4
_cell_measurement_theta_min 1.4
_cell_volume 3261(5)
_computing_cell_refinement SMART
_computing_data_collection 'SMART (Bruker, 2000)'
_computing_data_reduction 'SAINT (Bruker, 2000)'
_computing_molecular_graphics 'CAMERON (Watkin et al., 1993)'
_computing_publication_material 'PLATON (Spek, 1990)'
_computing_structure_refinement 'SHELXL97 (Sheldrick, 1997)'
_computing_structure_solution 'SIR92 (Altomare et al., 1993)'
_diffrn_ambient_temperature 293(2)
_diffrn_measured_fraction_theta_full 0.993
_diffrn_measured_fraction_theta_max 0.993
_diffrn_measurement_device_type 'Bruker SMART APEX CCD area-detector'
_diffrn_measurement_method '\f and \w'
_diffrn_radiation_monochromator graphite
_diffrn_radiation_source 'fine-focus sealed tube'
_diffrn_radiation_type MoK\a
_diffrn_radiation_wavelength 0.71073
_diffrn_reflns_av_R_equivalents 0.0321
_diffrn_reflns_av_sigmaI/netI 0.0242
_diffrn_reflns_limit_h_max 20
_diffrn_reflns_limit_h_min -21
_diffrn_reflns_limit_k_max 19
_diffrn_reflns_limit_k_min -19
_diffrn_reflns_limit_l_max 16
_diffrn_reflns_limit_l_min -17
_diffrn_reflns_number 16747
_diffrn_reflns_reduction_process
;
 ?
;
_diffrn_reflns_theta_full 26.37
_diffrn_reflns_theta_max 26.37
_diffrn_reflns_theta_min 1.87
_exptl_absorpt_coefficient_mu 0.090
_exptl_absorpt_correction_T_max 0.9821
_exptl_absorpt_correction_T_min 0.9330
_exptl_absorpt_correction_type multi-scan
_exptl_absorpt_process_details '(SADABS; Sheldrick, 1996)'
_exptl_crystal_colour colorless
_exptl_crystal_density_diffrn 1.276
_exptl_crystal_density_method 'Not Measured'
_exptl_crystal_description block
_exptl_crystal_F_000 1328
_exptl_crystal_size_max 0.28
_exptl_crystal_size_mid 0.25
_exptl_crystal_size_min 0.20
_refine_diff_density_max 0.340
_refine_diff_density_min -0.225
_refine_ls_extinction_method none
_refine_ls_goodness_of_fit_ref 1.018
_refine_ls_hydrogen_treatment constr
_refine_ls_matrix_type full
_refine_ls_number_parameters 211
_refine_ls_number_reflns 3315
_refine_ls_number_restraints 0
_refine_ls_restrained_S_all 1.018
_refine_ls_R_factor_all 0.0748
_refine_ls_R_factor_gt 0.0498
_refine_ls_shift/su_max 0.000
_refine_ls_shift/su_mean 0.000
_refine_ls_structure_factor_coef Fsqd
_refine_ls_weighting_details 'calc w = 1/[\s^2^(Fo^2^)+(0.0725P)^2^+1.85P] where P = (Fo^2^+2Fc^2^)/3'
_refine_ls_weighting_scheme calc
_refine_ls_wR_factor_gt 0.1316
_refine_ls_wR_factor_ref 0.1489
_reflns_number_gt 2332
_reflns_number_total 3315
_reflns_threshold_expression I>2\s(I)
_cod_data_source_file ob6442.cif
_cod_data_source_block I
_cod_depositor_comments
;
The following automatic conversions were performed:
'_symmetry_cell_setting' value 'Monoclinic' changed to 'monoclinic'
according to '/home/saulius/struct/CIF-dictionaries/cif_core.dic'
dictionary named 'cif_core.dic' version 2.4.1 from 2010-06-29.

Automatic conversion script
Id: cif_fix_enum 1527 2010-12-29 10:47:43Z saulius 

The following automatic conversions were performed:

'_symmetry_cell_setting' value 'Monoclinic' changed to 'monoclinic'
according to /home/saulius/struct/CIF-dictionaries/cif_core.dic
dictionary named 'cif_core.dic' version 2.4.1 from 2010-06-29.

Automatic conversion script
Id: cif_fix_values 1715 2011-07-08 13:25:40Z adriana 
;
_cod_original_sg_symbol_H-M 'C 2/c'
_cod_database_code 2204777
_cod_database_fobs_code 2204777

loop_
_symmetry_equiv_pos_as_xyz
x,y,z
-x,y,1/2-z
-x,-y,-z
x,-y,1/2+z
1/2+x,1/2+y,z
1/2-x,1/2+y,1/2-z
1/2-x,1/2-y,-z
1/2+x,1/2-y,1/2+z

loop_
_atom_site_label
_atom_site_fract_x
_atom_site_fract_y
_atom_site_fract_z
_atom_site_U_iso_or_equiv
_atom_site_adp_type
_atom_site_calc_flag
_atom_site_refinement_flags
_atom_site_occupancy
_atom_site_type_symbol
N1 0.83702(10) 0.12053(10) 0.36570(12) 0.0508(4) Uani d . 1 N
O1 0.67173(8) 0.02643(8) 0.13206(10) 0.0529(4) Uani d . 1 O
O2 0.82181(10) 0.06913(9) 0.43829(11) 0.0615(4) Uani d . 1 O
O3 0.87711(14) 0.20500(10) 0.22129(14) 0.0880(6) Uani d . 1 O
O4 0.87973(10) 0.07936(8) 0.14486(11) 0.0586(4) Uani d . 1 O
C1 0.50632(15) 0.16366(13) -0.05224(18) 0.0663(6) Uani d . 1 C
C2 0.44665(16) 0.16899(15) -0.0083(2) 0.0738(7) Uani d . 1 C
C3 0.46204(15) 0.12580(15) 0.0839(2) 0.0738(7) Uani d . 1 C
C4 0.53614(13) 0.07677(14) 0.13273(18) 0.0587(5) Uani d . 1 C
C5 0.59585(12) 0.07221(11) 0.08884(15) 0.0473(4) Uani d . 1 C
C6 0.58178(14) 0.11623(12) -0.00558(16) 0.0552(5) Uani d . 1 C
C7 0.64703(19) 0.11076(19) -0.0524(2) 0.0901(9) Uani d . 1 C
C8 0.68698(12) -0.02239(12) 0.22634(14) 0.0488(4) Uani d . 1 C
C9 0.77243(12) -0.06691(11) 0.25972(13) 0.0444(4) Uani d . 1 C
C10 0.84989(12) -0.02106(11) 0.29116(13) 0.0427(4) Uani d . 1 C
C11 0.92782(14) -0.06453(13) 0.32095(16) 0.0555(5) Uani d . 1 C
C12 0.92942(17) -0.15364(14) 0.32205(19) 0.0678(6) Uani d . 1 C
C13 0.85414(17) -0.19907(13) 0.29231(18) 0.0675(6) Uani d . 1 C
C14 0.77582(15) -0.15645(12) 0.26030(16) 0.0575(5) Uani d . 1 C
C15 0.85044(11) 0.07489(11) 0.29558(14) 0.0429(4) Uani d . 1 C
C16 0.80312(18) 0.12143(16) 0.5118(2) 0.0753(7) Uani d . 1 C
C17 0.89695(17) 0.12440(14) 0.06363(18) 0.0673(6) Uani d . 1 C
C18 0.86972(12) 0.12806(11) 0.21804(15) 0.0469(4) Uani d . 1 C
H1 0.4955 0.1930 -0.1156 0.080 Uiso calc R 1 H
H2 0.3963 0.2017 -0.0413 0.089 Uiso calc R 1 H
H3 0.4220 0.1294 0.1144 0.089 Uiso calc R 1 H
H4 0.5457 0.0468 0.1953 0.070 Uiso calc R 1 H
H7A 0.6244 0.1385 -0.1211 0.135 Uiso calc R 1 H
H7B 0.6590 0.0512 -0.0605 0.135 Uiso calc R 1 H
H7C 0.6998 0.1390 -0.0059 0.135 Uiso calc R 1 H
H8A 0.6409 -0.0645 0.2121 0.059 Uiso calc R 1 H
H8B 0.6877 0.0156 0.2829 0.059 Uiso calc R 1 H
H11 0.9795 -0.0337 0.3404 0.067 Uiso calc R 1 H
H12 0.9822 -0.1827 0.3432 0.081 Uiso calc R 1 H
H13 0.8555 -0.2591 0.2936 0.081 Uiso calc R 1 H
H14 0.7244 -0.1881 0.2387 0.069 Uiso calc R 1 H
H16A 0.8530 0.1562 0.5524 0.113 Uiso calc R 1 H
H16B 0.7894 0.0850 0.5594 0.113 Uiso calc R 1 H
H16C 0.7543 0.1582 0.4731 0.113 Uiso calc R 1 H
H17A 0.8531 0.1677 0.0313 0.101 Uiso calc R 1 H
H17B 0.8961 0.0841 0.0101 0.101 Uiso calc R 1 H
H17C 0.9532 0.1514 0.0955 0.101 Uiso calc R 1 H

loop_
_atom_site_aniso_label
_atom_site_aniso_U_11
_atom_site_aniso_U_22
_atom_site_aniso_U_33
_atom_site_aniso_U_12
_atom_site_aniso_U_13
_atom_site_aniso_U_23
N1 0.0625(10) 0.0481(8) 0.0464(9) -0.0029(7) 0.0273(8) -0.0002(7)
O1 0.0554(8) 0.0589(8) 0.0482(7) 0.0084(6) 0.0252(6) 0.0154(6)
O2 0.0959(11) 0.0538(8) 0.0512(8) -0.0029(7) 0.0468(8) -0.0017(6)
O3 0.1549(17) 0.0478(9) 0.0918(12) -0.0079(9) 0.0815(12) -0.0001(8)
O4 0.0898(11) 0.0478(7) 0.0535(8) -0.0077(7) 0.0451(8) -0.0003(6)
C1 0.0748(15) 0.0451(11) 0.0591(13) 0.0003(10) 0.0077(12) -0.0003(9)
C2 0.0584(14) 0.0569(13) 0.0846(17) 0.0086(10) 0.0077(13) -0.0105(12)
C3 0.0553(13) 0.0757(15) 0.0866(17) 0.0040(11) 0.0256(12) -0.0088(13)
C4 0.0545(12) 0.0630(12) 0.0590(12) -0.0028(10) 0.0237(10) -0.0015(10)
C5 0.0501(11) 0.0415(9) 0.0461(10) -0.0035(8) 0.0157(9) -0.0036(8)
C6 0.0675(13) 0.0428(10) 0.0495(11) 0.0008(9) 0.0183(10) 0.0014(8)
C7 0.117(2) 0.0943(19) 0.0761(17) 0.0280(16) 0.0575(17) 0.0365(15)
C8 0.0545(11) 0.0518(10) 0.0422(10) -0.0048(9) 0.0221(8) 0.0043(8)
C9 0.0597(11) 0.0419(9) 0.0363(9) -0.0001(8) 0.0244(8) 0.0048(7)
C10 0.0574(11) 0.0404(9) 0.0360(9) 0.0035(8) 0.0250(8) 0.0051(7)
C11 0.0604(12) 0.0578(11) 0.0556(11) 0.0095(9) 0.0312(10) 0.0105(9)
C12 0.0854(16) 0.0591(13) 0.0706(14) 0.0270(12) 0.0439(13) 0.0188(11)
C13 0.1070(19) 0.0404(10) 0.0676(14) 0.0160(12) 0.0485(14) 0.0140(10)
C14 0.0833(15) 0.0443(10) 0.0501(11) -0.0068(10) 0.0328(11) 0.0040(8)
C15 0.0457(10) 0.0423(9) 0.0420(9) -0.0002(7) 0.0194(8) 0.0011(7)
C16 0.1017(18) 0.0796(16) 0.0623(14) -0.0032(13) 0.0518(14) -0.0151(12)
C17 0.0966(17) 0.0629(13) 0.0563(12) -0.0128(12) 0.0454(12) 0.0029(10)
C18 0.0558(11) 0.0404(10) 0.0473(10) -0.0008(8) 0.0242(9) 0.0008(8)

loop_
_atom_type_symbol
_atom_type_description
_atom_type_scat_dispersion_real
_atom_type_scat_dispersion_imag
_atom_type_scat_source
O O 0.0106 0.0060 'International Tables Vol C Tables 4.2.6.8 and 6.1.1.4'
N N 0.0061 0.0033 'International Tables Vol C Tables 4.2.6.8 and 6.1.1.4'
H H 0.0000 0.0000 'International Tables Vol C Tables 4.2.6.8 and 6.1.1.4'
C C 0.0033 0.0016 'International Tables Vol C Tables 4.2.6.8 and 6.1.1.4'

loop_
_geom_angle_atom_site_label_1
_geom_angle_atom_site_label_2
_geom_angle_atom_site_label_3
_geom_angle
C5 O1 C8 117.10(14)
C18 O4 C17 116.18(16)
N1 O2 C16 110.16(16)
C15 N1 O2 111.46(16)
C11 C10 C9 120.02(18)
C11 C10 C15 119.11(17)
C9 C10 C15 120.85(16)
C14 C9 C10 118.54(18)
C14 C9 C8 119.81(18)
C10 C9 C8 121.65(17)
O1 C8 C9 108.32(15)
O1 C8 H8A 110.0
C9 C8 H8A 110.0
O1 C8 H8B 110.0
C9 C8 H8B 110.0
H8A C8 H8B 108.4
O3 C18 O4 123.54(18)
O3 C18 C15 125.15(18)
O4 C18 C15 111.30(16)
N1 C15 C18 112.96(17)
N1 C15 C10 125.38(16)
C18 C15 C10 121.64(15)
O1 C5 C4 124.11(18)
O1 C5 C6 115.31(17)
C4 C5 C6 120.58(19)
C10 C11 C12 120.2(2)
C10 C11 H11 119.9
C12 C11 H11 119.9
O4 C17 H17A 109.5
O4 C17 H17B 109.5
H17A C17 H17B 109.5
O4 C17 H17C 109.5
H17A C17 H17C 109.5
H17B C17 H17C 109.5
C1 C6 C5 117.6(2)
C1 C6 C7 122.3(2)
C5 C6 C7 120.08(19)
C5 C4 C3 119.8(2)
C5 C4 H4 120.1
C3 C4 H4 120.1
C13 C14 C9 120.9(2)
C13 C14 H14 119.6
C9 C14 H14 119.6
C2 C1 C6 122.1(2)
C2 C1 H1 119.0
C6 C1 H1 119.0
C13 C12 C11 120.2(2)
C13 C12 H12 119.9
C11 C12 H12 119.9
C12 C13 C14 120.1(2)
C12 C13 H13 119.9
C14 C13 H13 119.9
C2 C3 C4 120.8(2)
C2 C3 H3 119.6
C4 C3 H3 119.6
O2 C16 H16A 109.5
O2 C16 H16B 109.5
H16A C16 H16B 109.5
O2 C16 H16C 109.5
H16A C16 H16C 109.5
H16B C16 H16C 109.5
C3 C2 C1 119.2(2)
C3 C2 H2 120.4
C1 C2 H2 120.4
C6 C7 H7A 109.5
C6 C7 H7B 109.5
H7A C7 H7B 109.5
C6 C7 H7C 109.5
H7A C7 H7C 109.5
H7B C7 H7C 109.5

loop_
_geom_bond_atom_site_label_1
_geom_bond_atom_site_label_2
_geom_bond_distance
_geom_bond_publ_flag
O1 C5 1.365(2) yes
O1 C8 1.428(2) yes
O4 C18 1.321(2) ?
O4 C17 1.442(2) ?
O2 N1 1.379(2) yes
O2 C16 1.427(3) ?
O3 C18 1.196(2) ?
N1 C15 1.287(2) yes
C10 C11 1.379(3) ?
C10 C9 1.389(3) ?
C10 C15 1.486(3) ?
C9 C14 1.387(3) ?
C9 C8 1.487(3) ?
C8 H8A 0.9700 ?
C8 H8B 0.9700 ?
C18 C15 1.484(3) ?
C5 C4 1.371(3) ?
C5 C6 1.396(3) ?
C11 C12 1.380(3) ?
C11 H11 0.9300 ?
C17 H17A 0.9600 ?
C17 H17B 0.9600 ?
C17 H17C 0.9600 ?
C6 C1 1.376(3) ?
C6 C7 1.487(3) ?
C4 C3 1.376(3) ?
C4 H4 0.9300 ?
C14 C13 1.375(3) ?
C14 H14 0.9300 ?
C1 C2 1.371(4) ?
C1 H1 0.9300 ?
C12 C13 1.357(3) ?
C12 H12 0.9300 ?
C13 H13 0.9300 ?
C3 C2 1.359(4) ?
C3 H3 0.9300 ?
C16 H16A 0.9600 ?
C16 H16B 0.9600 ?
C16 H16C 0.9600 ?
C2 H2 0.9300 ?
C7 H7A 0.9600 ?
C7 H7B 0.9600 ?
C7 H7C 0.9600 ?

loop_
_geom_hbond_atom_site_label_D
_geom_hbond_atom_site_label_H
_geom_hbond_atom_site_label_A
_geom_hbond_site_symmetry_A
_geom_hbond_distance_DH
_geom_hbond_distance_HA
_geom_hbond_distance_DA
_geom_hbond_angle_DHA
_geom_hbond_publ_flag
C8 H8B O2 1_555 0.97 2.52 3.191(3) 126 yes
C17 H17B Cg1 4_555 0.96 2.81 3.504(4) 130 yes
C14 H14 O3 6_645 0.93 2.60 3.440(4) 151 yes

loop_
_geom_torsion_atom_site_label_1
_geom_torsion_atom_site_label_2
_geom_torsion_atom_site_label_3
_geom_torsion_atom_site_label_4
_geom_torsion
_geom_torsion_publ_flag
C16 O2 N1 C15 -177.27(17) ?
C11 C10 C9 C14 0.7(3) ?
C15 C10 C9 C14 -177.94(16) ?
C11 C10 C9 C8 -179.60(16) ?
C15 C10 C9 C8 1.8(2) ?
C5 O1 C8 C9 179.98(14) yes
C14 C9 C8 O1 -116.64(18) ?
C10 C9 C8 O1 63.6(2) yes
C17 O4 C18 O3 -2.6(3) ?
C17 O4 C18 C15 178.73(17) yes
O2 N1 C15 C18 -178.25(15) ?
O2 N1 C15 C10 0.1(2) ?
O3 C18 C15 N1 3.8(3) ?
O4 C18 C15 N1 -177.52(16) ?
O3 C18 C15 C10 -174.6(2) ?
O4 C18 C15 C10 4.1(2) ?
C11 C10 C15 N1 -106.6(2) ?
C9 C10 C15 N1 72.0(2) yes
C11 C10 C15 C18 71.6(2) yes
C9 C10 C15 C18 -109.8(2) ?
C8 O1 C5 C4 2.8(3) yes
C8 O1 C5 C6 -177.53(16) ?
C9 C10 C11 C12 -1.5(3) ?
C15 C10 C11 C12 177.15(18) ?
O1 C5 C6 C1 -179.77(16) ?
C4 C5 C6 C1 -0.1(3) ?
O1 C5 C6 C7 0.4(3) ?
C4 C5 C6 C7 -180.0(2) ?
O1 C5 C4 C3 179.01(19) ?
C6 C5 C4 C3 -0.6(3) ?
C10 C9 C14 C13 0.7(3) ?
C8 C9 C14 C13 -179.05(17) ?
C5 C6 C1 C2 0.6(3) ?
C7 C6 C1 C2 -179.5(2) ?
C10 C11 C12 C13 1.0(3) ?
C11 C12 C13 C14 0.4(3) ?
C9 C14 C13 C12 -1.2(3) ?
C5 C4 C3 C2 0.9(3) ?
C4 C3 C2 C1 -0.4(3) ?
C6 C1 C2 C3 -0.3(3) ?

loop_
_cod_related_entry_id
_cod_related_entry_database
_cod_related_entry_code
1 ChemSpider 4813314
